data_7047376
loop_
_publ_author_name
'Zheng, Quande'
'Zheng, Dejuan'
'Han, Binghao'
'Liu, Shaofeng'
'Li, Zhibo'

_publ_section_title
;
 Chromium complexes supported by the bidentate PN ligands: synthesis,
 characterization and application for ethylene polymerization.
;
_journal_issue 38
_journal_name_full 'Dalton transactions (Cambridge, England : 2003)'
_journal_page_first 13459
_journal_page_last 13465
_journal_paper_doi 10.1039/c8dt02834f
_journal_volume 47
_journal_year 2018
_chemical_formula_moiety 'C54 H48 Cl3 Cr N O P, 2(C H2 Cl2), O'
_chemical_formula_sum 'C56 H52 Cl7 Cr N O2 P'
_chemical_formula_weight 1102.10
_space_group_crystal_system triclinic
_space_group_IT_number 2
_space_group_name_Hall '-P 1'
_space_group_name_H-M_alt 'P -1'
_symmetry_space_group_name_Hall '-P 1'
_symmetry_space_group_name_H-M 'P -1'
_atom_sites_solution_hydrogens mixed
_audit_creation_date 2018-08-03
_audit_creation_method
;
Olex2 1.2
(compiled 2018.05.29 svn.r3508 for OlexSys, GUI svn.r5506)
;
_audit_update_record
;
2018-08-11 deposited with the CCDC.
2018-08-27 downloaded from the CCDC.
;
_cell_angle_alpha 109.393(3)
_cell_angle_beta 99.295(3)
_cell_angle_gamma 102.656(3)
_cell_formula_units_Z 2
_cell_length_a 12.196(2)
_cell_length_b 14.507(2)
_cell_length_c 17.197(3)
_cell_measurement_reflns_used 2547
_cell_measurement_temperature 100(2)
_cell_measurement_theta_max 27.88
_cell_measurement_theta_min 2.45
_cell_volume 2708.0(8)
_computing_cell_refinement 'SAINT v7.60A (Bruker, 2009)'
_computing_data_collection 'Bruker APEX2'
_computing_data_reduction 'SAINT v7.60A (Bruker, 2009)'
_computing_molecular_graphics 'Olex2 (Dolomanov et al., 2009)'
_computing_publication_material 'Olex2 (Dolomanov et al., 2009)'
_computing_structure_refinement 'ShelXL (Sheldrick, 2015)'
_computing_structure_solution 'SHELXS-97 (Sheldrick, 2008)'
_diffrn_ambient_temperature 100.15
_diffrn_measured_fraction_theta_full 0.990
_diffrn_measured_fraction_theta_max 0.990
_diffrn_measurement_device_type 'Bruker APEX-II CCD'
_diffrn_measurement_method '\f and \w scans'
_diffrn_radiation_monochromator graphite
_diffrn_radiation_type MoK\a
_diffrn_radiation_wavelength 0.71073
_diffrn_reflns_av_R_equivalents 0.0344
_diffrn_reflns_av_unetI/netI 0.0845
_diffrn_reflns_Laue_measured_fraction_full 0.990
_diffrn_reflns_Laue_measured_fraction_max 0.990
_diffrn_reflns_limit_h_max 14
_diffrn_reflns_limit_h_min -14
_diffrn_reflns_limit_k_max 17
_diffrn_reflns_limit_k_min -13
_diffrn_reflns_limit_l_max 18
_diffrn_reflns_limit_l_min -20
_diffrn_reflns_number 13695
_diffrn_reflns_point_group_measured_fraction_full 0.990
_diffrn_reflns_point_group_measured_fraction_max 0.990
_diffrn_reflns_theta_full 24.999
_diffrn_reflns_theta_max 24.999
_diffrn_reflns_theta_min 2.479
_diffrn_standards_number 0
_exptl_absorpt_coefficient_mu 0.628
_exptl_absorpt_correction_T_max 0.8743
_exptl_absorpt_correction_T_min 0.8390
_exptl_absorpt_correction_type none
_exptl_absorpt_process_details none
_exptl_crystal_colour green
_exptl_crystal_colour_primary green
_exptl_crystal_density_diffrn 1.352
_exptl_crystal_density_method 'not measured'
_exptl_crystal_description block
_exptl_crystal_F_000 1138
_exptl_crystal_size_max 0.29
_exptl_crystal_size_mid 0.25
_exptl_crystal_size_min 0.22
_refine_diff_density_max 1.974
_refine_diff_density_min -1.200
_refine_diff_density_rms 0.127
_refine_ls_extinction_method none
_refine_ls_goodness_of_fit_ref 1.082
_refine_ls_hydrogen_treatment mixed
_refine_ls_matrix_type full
_refine_ls_number_parameters 611
_refine_ls_number_reflns 9428
_refine_ls_number_restraints 0
_refine_ls_restrained_S_all 1.082
_refine_ls_R_factor_all 0.1079
_refine_ls_R_factor_gt 0.0719
_refine_ls_shift/su_max 0.000
_refine_ls_shift/su_mean 0.000
_refine_ls_structure_factor_coef Fsqd
_refine_ls_weighting_details 'w=1/[\s^2^(Fo^2^)+(0.0500P)^2^+14.0000P] where P=(Fo^2^+2Fc^2^)/3'
_refine_ls_weighting_scheme calc
_refine_ls_wR_factor_gt 0.1742
_refine_ls_wR_factor_ref 0.1892
_reflns_Friedel_coverage 0.000
_reflns_number_gt 6210
_reflns_number_total 9428
_reflns_threshold_expression 'I > 2\s(I)'
_cod_data_source_file c8dt02834f2.cif
_cod_data_source_block a_CCDC1
_cod_depositor_comments 'Adding full bibliography for 7047375--7047376.cif.'
_cod_database_code 7047376
_shelx_shelxl_version_number 2014/7
_shelx_space_group_comment
;
The symmetry employed for this shelxl refinement is uniquely defined
by the following loop, which should always be used as a source of
symmetry information in preference to the above space-group names.
They are only intended as comments.
;
_shelx_estimated_absorpt_t_max 0.874
_shelx_estimated_absorpt_t_min 0.839
_olex2_refinement_description
;
1. Fixed Uiso
 At 1.2 times of:
  All C(H) groups, All C(H,H) groups
 At 1.5 times of:
  All C(H,H,H) groups, All O(H,H) groups
2. Uiso/Uaniso restraints and constraints
: with sigma of 0.01 and sigma for terminal atoms of 0.02
3.a Ternary CH refined with riding coordinates:
 C22(H22), C39(H39), C42(H42)
3.b Secondary CH2 refined with riding coordinates:
 C55(H55A,H55B), C56(H56A,H56B)
3.c Me refined with riding coordinates:
 C40(H40A,H40B,H40C), C41(H41A,H41B,H41C)
3.d Aromatic/amide H refined with riding coordinates:
 C2(H2), C3(H3), C4(H4), C5(H5), C8(H8), C9(H9), C10(H10), C11(H11), C12(H12),
 C14(H14), C15(H15), C16(H16), C17(H17), C18(H18), C19(H19), C24(H24), C25(H25),
  C26(H26), C27(H27), C28(H28), C30(H30), C31(H31), C32(H32), C33(H33),
 C34(H34), C35(H35), C37(H37), C44(H44), C45(H45), C46(H46), C47(H47), C48(H48),
  C50(H50), C51(H51), C52(H52), C53(H53), C54(H54)
3.e Tetrahedral OH refined with riding coordinates:
 O1W(H1WA)
;
_olex2_submission_special_instructions 'No special instructions were received'

loop_
_space_group_symop_operation_xyz
'x, y, z'
'-x, -y, -z'

loop_
_atom_site_label
_atom_site_type_symbol
_atom_site_fract_x
_atom_site_fract_y
_atom_site_fract_z
_atom_site_U_iso_or_equiv
_atom_site_adp_type
_atom_site_occupancy
_atom_site_site_symmetry_order
_atom_site_calc_flag
_atom_site_refinement_flags_posn
_atom_site_refinement_flags_adp
N1 N 0.1836(4) 0.7896(3) 0.1553(3) 0.0149(10) Uani 1 1 d . .
Cr1 Cr 0.18811(8) 0.63654(6) 0.09918(6) 0.0160(2) Uani 1 1 d . .
Cl3 Cl 0.04274(12) 0.58550(10) 0.16054(9) 0.0194(3) Uani 1 1 d . .
Cl2 Cl 0.19905(12) 0.47184(10) 0.04244(9) 0.0211(3) Uani 1 1 d . .
Cl1 Cl 0.32463(12) 0.69278(10) 0.03447(9) 0.0206(3) Uani 1 1 d . .
P1 P 0.34964(13) 0.67372(10) 0.21968(9) 0.0172(3) Uani 1 1 d . .
Cl7 Cl 0.11657(18) 0.84548(15) 0.58679(13) 0.0524(5) Uani 1 1 d . .
Cl6 Cl 0.0013(2) 0.63043(14) 0.53624(14) 0.0559(6) Uani 1 1 d . .
Cl5 Cl 0.8564(2) 0.44865(17) 0.2952(2) 0.0912(10) Uani 1 1 d . .
Cl4 Cl 0.6796(2) 0.2704(3) 0.2728(3) 0.1148(13) Uani 1 1 d . .
O1W O 0.0635(3) 0.6130(3) -0.0041(2) 0.0186(8) Uani 1 1 d . .
H1WA H 0.0001 0.5769 -0.0030 0.028 Uiso 1 1 calc R .
H1WB H 0.070(5) 0.566(5) -0.048(4) 0.028 Uiso 1 1 d R .
O2W O 0.4123(11) 1.3502(10) 0.3724(8) 0.187(5) Uiso 1 1 d . U
C1 C 0.4382(5) 0.8049(4) 0.2509(3) 0.0160(12) Uani 1 1 d . .
C2 C 0.5533(5) 0.8334(4) 0.2933(4) 0.0202(12) Uani 1 1 d . .
H2 H 0.5857 0.7829 0.3028 0.024 Uiso 1 1 calc R .
C3 C 0.6234(5) 0.9328(4) 0.3227(4) 0.0225(13) Uani 1 1 d . .
H3 H 0.7025 0.9504 0.3522 0.027 Uiso 1 1 calc R .
C4 C 0.5773(5) 1.0065(4) 0.3089(4) 0.0214(13) Uani 1 1 d . .
H4 H 0.6248 1.0751 0.3279 0.026 Uiso 1 1 calc R .
C5 C 0.4626(5) 0.9801(4) 0.2677(3) 0.0194(12) Uani 1 1 d . .
H5 H 0.4314 1.0315 0.2590 0.023 Uiso 1 1 calc R .
C6 C 0.3898(5) 0.8802(4) 0.2378(3) 0.0158(12) Uani 1 1 d . .
C7 C 0.4483(5) 0.5966(4) 0.1978(4) 0.0182(12) Uani 1 1 d . .
C8 C 0.5100(5) 0.6012(4) 0.1378(4) 0.0241(13) Uani 1 1 d . .
H8 H 0.5045 0.6486 0.1114 0.029 Uiso 1 1 calc R .
C9 C 0.5793(5) 0.5385(5) 0.1156(4) 0.0280(14) Uani 1 1 d . .
H9 H 0.6225 0.5436 0.0752 0.034 Uiso 1 1 calc R .
C10 C 0.5852(5) 0.4681(5) 0.1526(4) 0.0283(15) Uani 1 1 d . .
H10 H 0.6311 0.4233 0.1364 0.034 Uiso 1 1 calc R .
C11 C 0.5254(5) 0.4625(4) 0.2124(4) 0.0280(14) Uani 1 1 d . .
H11 H 0.5310 0.4150 0.2388 0.034 Uiso 1 1 calc R .
C12 C 0.4563(5) 0.5266(4) 0.2345(4) 0.0257(14) Uani 1 1 d . .
H12 H 0.4141 0.5221 0.2755 0.031 Uiso 1 1 calc R .
C13 C 0.3186(5) 0.6678(4) 0.3185(4) 0.0194(12) Uani 1 1 d . .
C14 C 0.3774(5) 0.7422(5) 0.3979(4) 0.0240(13) Uani 1 1 d . .
H14 H 0.4365 0.8001 0.4025 0.029 Uiso 1 1 calc R .
C15 C 0.3509(6) 0.7330(5) 0.4706(4) 0.0302(15) Uani 1 1 d . .
H15 H 0.3918 0.7845 0.5249 0.036 Uiso 1 1 calc R .
C16 C 0.2656(6) 0.6498(5) 0.4646(4) 0.0349(16) Uani 1 1 d . .
H16 H 0.2472 0.6440 0.5147 0.042 Uiso 1 1 calc R .
C17 C 0.2069(6) 0.5753(5) 0.3865(4) 0.0307(15) Uani 1 1 d . .
H17 H 0.1487 0.5174 0.3827 0.037 Uiso 1 1 calc R .
C18 C 0.2316(5) 0.5834(4) 0.3131(4) 0.0246(13) Uani 1 1 d . .
H18 H 0.1896 0.5319 0.2590 0.029 Uiso 1 1 calc R .
C19 C 0.2696(5) 0.8690(4) 0.1996(3) 0.0162(12) Uani 1 1 d . .
H19 H 0.2520 0.9318 0.2093 0.019 Uiso 1 1 calc R .
C20 C 0.0736(5) 0.8104(4) 0.1345(3) 0.0156(12) Uani 1 1 d . .
C21 C 0.0038(5) 0.8194(4) 0.1923(3) 0.0168(12) Uani 1 1 d . .
C22 C 0.0493(5) 0.8236(4) 0.2818(3) 0.0179(12) Uani 1 1 d . .
H22 H 0.0852 0.7666 0.2751 0.021 Uiso 1 1 calc R .
C23 C 0.1451(5) 0.9221(4) 0.3361(3) 0.0177(12) Uani 1 1 d . .
C24 C 0.2336(5) 0.9217(5) 0.3979(4) 0.0236(13) Uani 1 1 d . .
H24 H 0.2307 0.8611 0.4085 0.028 Uiso 1 1 calc R .
C25 C 0.3259(6) 1.0087(5) 0.4441(4) 0.0320(16) Uani 1 1 d . .
H25 H 0.3868 1.0071 0.4854 0.038 Uiso 1 1 calc R .
C26 C 0.3298(6) 1.0975(5) 0.4306(4) 0.0295(15) Uani 1 1 d . .
H26 H 0.3934 1.1571 0.4624 0.035 Uiso 1 1 calc R .
C27 C 0.2424(5) 1.0998(4) 0.3715(4) 0.0264(14) Uani 1 1 d . .
H27 H 0.2453 1.1613 0.3625 0.032 Uiso 1 1 calc R .
C28 C 0.1501(5) 1.0141(4) 0.3250(4) 0.0226(13) Uani 1 1 d . .
H28 H 0.0891 1.0173 0.2848 0.027 Uiso 1 1 calc R .
C29 C -0.0467(5) 0.8045(4) 0.3255(3) 0.0189(12) Uani 1 1 d . .
C30 C -0.1230(5) 0.7073(4) 0.2974(4) 0.0229(13) Uani 1 1 d . .
H30 H -0.1137 0.6533 0.2516 0.027 Uiso 1 1 calc R .
C31 C -0.2134(5) 0.6877(4) 0.3354(4) 0.0242(13) Uani 1 1 d . .
H31 H -0.2653 0.6206 0.3155 0.029 Uiso 1 1 calc R .
C32 C -0.2278(5) 0.7646(4) 0.4012(4) 0.0226(13) Uani 1 1 d . .
H32 H -0.2893 0.7511 0.4272 0.027 Uiso 1 1 calc R .
C33 C -0.1529(5) 0.8616(4) 0.4296(4) 0.0224(13) Uani 1 1 d . .
H33 H -0.1626 0.9152 0.4753 0.027 Uiso 1 1 calc R .
C34 C -0.0635(5) 0.8814(4) 0.3918(4) 0.0209(13) Uani 1 1 d . .
H34 H -0.0127 0.9488 0.4116 0.025 Uiso 1 1 calc R .
C35 C -0.1047(5) 0.8319(4) 0.1686(3) 0.0170(12) Uani 1 1 d . .
H35 H -0.1530 0.8368 0.2071 0.020 Uiso 1 1 calc R .
C36 C -0.1444(5) 0.8373(4) 0.0909(3) 0.0172(12) Uani 1 1 d . .
C37 C -0.0691(5) 0.8372(4) 0.0391(4) 0.0175(12) Uani 1 1 d . .
H37 H -0.0929 0.8467 -0.0124 0.021 Uiso 1 1 calc R .
C38 C 0.0395(5) 0.8240(4) 0.0587(3) 0.0151(11) Uani 1 1 d . .
C39 C -0.2665(5) 0.8408(4) 0.0590(4) 0.0191(12) Uani 1 1 d . .
H39 H -0.2611 0.8858 0.0257 0.023 Uiso 1 1 calc R .
C40 C -0.3228(5) 0.8844(5) 0.1297(4) 0.0264(14) Uani 1 1 d . .
H40A H -0.4010 0.8844 0.1048 0.040 Uiso 1 1 calc R .
H40B H -0.3281 0.8424 0.1641 0.040 Uiso 1 1 calc R .
H40C H -0.2758 0.9546 0.1659 0.040 Uiso 1 1 calc R .
C41 C -0.3423(5) 0.7337(4) -0.0019(4) 0.0253(14) Uani 1 1 d . .
H41A H -0.3048 0.7066 -0.0471 0.038 Uiso 1 1 calc R .
H41B H -0.3523 0.6886 0.0297 0.038 Uiso 1 1 calc R .
H41C H -0.4185 0.7373 -0.0272 0.038 Uiso 1 1 calc R .
C42 C 0.1250(5) 0.8367(4) 0.0049(3) 0.0163(12) Uani 1 1 d . .
H42 H 0.1665 0.7837 0.0016 0.020 Uiso 1 1 calc R .
C43 C 0.0645(5) 0.8176(4) -0.0868(3) 0.0197(12) Uani 1 1 d . .
C44 C -0.0224(5) 0.7271(4) -0.1363(4) 0.0232(13) Uani 1 1 d . .
H44 H -0.0441 0.6770 -0.1130 0.028 Uiso 1 1 calc R .
C45 C -0.0774(6) 0.7089(5) -0.2184(4) 0.0275(14) Uani 1 1 d . .
H45 H -0.1374 0.6469 -0.2510 0.033 Uiso 1 1 calc R .
C46 C -0.0466(6) 0.7795(5) -0.2537(4) 0.0255(14) Uani 1 1 d . .
H46 H -0.0842 0.7666 -0.3107 0.031 Uiso 1 1 calc R .
C47 C 0.0390(5) 0.8688(4) -0.2058(4) 0.0257(14) Uani 1 1 d . .
H47 H 0.0606 0.9180 -0.2299 0.031 Uiso 1 1 calc R .
C48 C 0.0942(5) 0.8886(4) -0.1233(4) 0.0226(13) Uani 1 1 d . .
H48 H 0.1531 0.9513 -0.0909 0.027 Uiso 1 1 calc R .
C49 C 0.2162(5) 0.9404(4) 0.0494(3) 0.0166(12) Uani 1 1 d . .
C50 C 0.1894(5) 1.0273(4) 0.0986(3) 0.0216(13) Uani 1 1 d . .
H50 H 0.1120 1.0217 0.1035 0.026 Uiso 1 1 calc R .
C51 C 0.2728(5) 1.1199(4) 0.1395(4) 0.0246(14) Uani 1 1 d . .
H51 H 0.2528 1.1782 0.1715 0.030 Uiso 1 1 calc R .
C52 C 0.3861(6) 1.1284(5) 0.1341(4) 0.0281(14) Uani 1 1 d . .
H52 H 0.4445 1.1921 0.1638 0.034 Uiso 1 1 calc R .
C53 C 0.4144(5) 1.0447(5) 0.0858(4) 0.0278(14) Uani 1 1 d . .
H53 H 0.4921 1.0511 0.0814 0.033 Uiso 1 1 calc R .
C54 C 0.3306(5) 0.9513(4) 0.0437(4) 0.0221(13) Uani 1 1 d . .
H54 H 0.3512 0.8940 0.0106 0.027 Uiso 1 1 calc R .
C55 C 0.8033(8) 0.3196(6) 0.2428(7) 0.073(3) Uani 1 1 d . .
H55A H 0.8638 0.2874 0.2558 0.087 Uiso 1 1 calc R .
H55B H 0.7832 0.3027 0.1805 0.087 Uiso 1 1 calc R .
C56 C 0.0275(7) 0.7334(5) 0.5040(4) 0.0410(17) Uani 1 1 d . .
H56A H -0.0474 0.7440 0.4832 0.049 Uiso 1 1 calc R .
H56B H 0.0650 0.7172 0.4562 0.049 Uiso 1 1 calc R .

loop_
_atom_site_aniso_label
_atom_site_aniso_U_11
_atom_site_aniso_U_22
_atom_site_aniso_U_33
_atom_site_aniso_U_23
_atom_site_aniso_U_13
_atom_site_aniso_U_12
N1 0.016(3) 0.017(2) 0.013(2) 0.005(2) 0.006(2) 0.007(2)
Cr1 0.0170(5) 0.0142(4) 0.0147(5) 0.0030(4) 0.0033(4) 0.0050(4)
Cl3 0.0203(8) 0.0169(6) 0.0189(7) 0.0040(6) 0.0065(6) 0.0048(6)
Cl2 0.0215(8) 0.0158(7) 0.0226(7) 0.0024(6) 0.0044(6) 0.0069(6)
Cl1 0.0209(8) 0.0221(7) 0.0201(7) 0.0072(6) 0.0081(6) 0.0084(6)
P1 0.0191(8) 0.0155(7) 0.0165(8) 0.0054(6) 0.0041(6) 0.0057(6)
Cl7 0.0501(12) 0.0448(11) 0.0455(12) 0.0105(9) 0.0049(10) -0.0033(9)
Cl6 0.0762(15) 0.0366(10) 0.0649(14) 0.0221(10) 0.0389(12) 0.0163(10)
Cl5 0.0775(18) 0.0367(12) 0.129(2) 0.0180(14) -0.0241(17) 0.0146(12)
Cl4 0.0356(14) 0.130(3) 0.205(4) 0.118(3) 0.0046(18) 0.0108(15)
O1W 0.021(2) 0.0164(19) 0.016(2) 0.0029(17) 0.0063(18) 0.0056(17)
C1 0.016(3) 0.016(3) 0.013(3) 0.003(2) 0.005(2) 0.004(2)
C2 0.021(3) 0.023(3) 0.018(3) 0.008(3) 0.005(3) 0.010(3)
C3 0.019(3) 0.026(3) 0.016(3) 0.003(3) 0.003(3) 0.004(3)
C4 0.020(3) 0.021(3) 0.023(3) 0.010(3) 0.007(3) 0.004(3)
C5 0.024(3) 0.020(3) 0.015(3) 0.007(2) 0.007(3) 0.007(3)
C6 0.018(3) 0.019(3) 0.013(3) 0.006(2) 0.006(2) 0.009(2)
C7 0.017(3) 0.015(3) 0.019(3) 0.004(2) 0.000(2) 0.006(2)
C8 0.026(3) 0.025(3) 0.024(3) 0.012(3) 0.004(3) 0.010(3)
C9 0.026(4) 0.033(3) 0.023(3) 0.006(3) 0.008(3) 0.010(3)
C10 0.026(4) 0.025(3) 0.029(4) 0.001(3) 0.003(3) 0.014(3)
C11 0.026(4) 0.022(3) 0.036(4) 0.011(3) 0.004(3) 0.010(3)
C12 0.022(3) 0.024(3) 0.034(4) 0.013(3) 0.009(3) 0.009(3)
C13 0.018(3) 0.025(3) 0.019(3) 0.010(3) 0.004(3) 0.011(3)
C14 0.025(3) 0.027(3) 0.019(3) 0.006(3) 0.006(3) 0.010(3)
C15 0.028(4) 0.041(4) 0.018(3) 0.007(3) 0.003(3) 0.014(3)
C16 0.033(4) 0.053(4) 0.025(4) 0.019(3) 0.013(3) 0.015(3)
C17 0.031(4) 0.036(4) 0.031(4) 0.020(3) 0.010(3) 0.009(3)
C18 0.022(3) 0.025(3) 0.022(3) 0.007(3) 0.001(3) 0.006(3)
C19 0.019(3) 0.016(3) 0.013(3) 0.004(2) 0.006(2) 0.005(2)
C20 0.015(3) 0.010(2) 0.017(3) 0.002(2) 0.003(2) 0.001(2)
C21 0.018(3) 0.016(3) 0.014(3) 0.004(2) 0.002(2) 0.004(2)
C22 0.018(3) 0.020(3) 0.014(3) 0.004(2) 0.002(2) 0.008(2)
C23 0.021(3) 0.019(3) 0.013(3) 0.004(2) 0.009(2) 0.007(2)
C24 0.026(3) 0.030(3) 0.015(3) 0.006(3) 0.007(3) 0.012(3)
C25 0.022(4) 0.050(4) 0.015(3) 0.000(3) 0.004(3) 0.014(3)
C26 0.025(4) 0.025(3) 0.026(4) -0.003(3) 0.010(3) 0.000(3)
C27 0.031(4) 0.021(3) 0.023(3) 0.006(3) 0.009(3) 0.002(3)
C28 0.026(3) 0.020(3) 0.018(3) 0.003(2) 0.005(3) 0.007(3)
C29 0.022(3) 0.024(3) 0.013(3) 0.008(2) 0.002(2) 0.012(3)
C30 0.029(4) 0.022(3) 0.017(3) 0.004(3) 0.005(3) 0.009(3)
C31 0.025(3) 0.022(3) 0.021(3) 0.004(3) 0.004(3) 0.003(3)
C32 0.018(3) 0.032(3) 0.020(3) 0.011(3) 0.007(3) 0.010(3)
C33 0.026(3) 0.027(3) 0.018(3) 0.008(3) 0.008(3) 0.013(3)
C34 0.026(3) 0.019(3) 0.018(3) 0.006(2) 0.005(3) 0.009(3)
C35 0.017(3) 0.016(3) 0.015(3) 0.003(2) 0.006(2) 0.003(2)
C36 0.020(3) 0.012(3) 0.016(3) 0.003(2) 0.002(2) 0.004(2)
C37 0.021(3) 0.015(3) 0.016(3) 0.006(2) 0.005(2) 0.003(2)
C38 0.018(3) 0.012(3) 0.015(3) 0.004(2) 0.005(2) 0.003(2)
C39 0.019(3) 0.021(3) 0.018(3) 0.007(2) 0.004(3) 0.009(2)
C40 0.022(3) 0.040(4) 0.026(3) 0.018(3) 0.011(3) 0.016(3)
C41 0.023(3) 0.023(3) 0.028(3) 0.010(3) 0.004(3) 0.005(3)
C42 0.019(3) 0.015(3) 0.015(3) 0.005(2) 0.005(2) 0.007(2)
C43 0.022(3) 0.022(3) 0.015(3) 0.003(2) 0.006(3) 0.011(3)
C44 0.027(3) 0.023(3) 0.018(3) 0.009(3) 0.004(3) 0.005(3)
C45 0.031(4) 0.025(3) 0.022(3) 0.006(3) 0.003(3) 0.006(3)
C46 0.035(4) 0.032(3) 0.012(3) 0.008(3) 0.003(3) 0.015(3)
C47 0.034(4) 0.025(3) 0.024(3) 0.015(3) 0.009(3) 0.010(3)
C48 0.032(4) 0.021(3) 0.018(3) 0.008(3) 0.008(3) 0.011(3)
C49 0.021(3) 0.018(3) 0.012(3) 0.008(2) 0.003(2) 0.006(2)
C50 0.026(3) 0.025(3) 0.017(3) 0.008(3) 0.008(3) 0.010(3)
C51 0.034(4) 0.022(3) 0.020(3) 0.010(3) 0.007(3) 0.008(3)
C52 0.035(4) 0.021(3) 0.024(3) 0.011(3) 0.000(3) 0.004(3)
C53 0.023(3) 0.036(4) 0.033(4) 0.024(3) 0.010(3) 0.007(3)
C54 0.028(4) 0.022(3) 0.024(3) 0.011(3) 0.012(3) 0.013(3)
C55 0.049(6) 0.042(5) 0.106(8) -0.001(5) 0.022(6) 0.016(4)
C56 0.041(4) 0.042(4) 0.034(4) 0.014(3) -0.003(3) 0.010(3)

loop_
_atom_type_symbol
_atom_type_description
_atom_type_scat_dispersion_real
_atom_type_scat_dispersion_imag
_atom_type_scat_source
C C 0.0033 0.0016 'International Tables Vol C Tables 4.2.6.8 and 6.1.1.4'
H H 0.0000 0.0000 'International Tables Vol C Tables 4.2.6.8 and 6.1.1.4'
N N 0.0061 0.0033 'International Tables Vol C Tables 4.2.6.8 and 6.1.1.4'
O O 0.0106 0.0060 'International Tables Vol C Tables 4.2.6.8 and 6.1.1.4'
P P 0.1023 0.0942 'International Tables Vol C Tables 4.2.6.8 and 6.1.1.4'
Cl Cl 0.1484 0.1585 'International Tables Vol C Tables 4.2.6.8 and 6.1.1.4'
Cr Cr 0.3209 0.6236 'International Tables Vol C Tables 4.2.6.8 and 6.1.1.4'

loop_
_geom_angle_atom_site_label_1
_geom_angle_atom_site_label_2
_geom_angle_atom_site_label_3
_geom_angle
C19 N1 Cr1 127.4(4)
C19 N1 C20 114.7(4)
C20 N1 Cr1 117.6(3)
N1 Cr1 Cl3 89.18(12)
N1 Cr1 Cl2 177.83(14)
N1 Cr1 Cl1 88.41(12)
N1 Cr1 P1 88.37(13)
Cl3 Cr1 P1 96.09(6)
Cl2 Cr1 Cl3 91.16(6)
Cl2 Cr1 P1 89.47(6)
Cl1 Cr1 Cl3 176.08(7)
Cl1 Cr1 Cl2 91.36(6)
Cl1 Cr1 P1 86.93(6)
O1W Cr1 N1 90.19(16)
O1W Cr1 Cl3 88.42(12)
O1W Cr1 Cl2 91.96(11)
O1W Cr1 Cl1 88.49(12)
O1W Cr1 P1 175.23(12)
C1 P1 Cr1 108.12(19)
C1 P1 C13 104.0(3)
C7 P1 Cr1 115.17(19)
C7 P1 C1 105.3(3)
C7 P1 C13 104.0(3)
C13 P1 Cr1 118.94(19)
Cr1 O1W H1WA 109.5
Cr1 O1W H1WB 110(4)
H1WA O1W H1WB 94.1
C2 C1 P1 119.4(4)
C2 C1 C6 118.9(5)
C6 C1 P1 121.6(4)
C1 C2 H2 118.9
C1 C2 C3 122.2(5)
C3 C2 H2 118.9
C2 C3 H3 120.3
C2 C3 C4 119.3(6)
C4 C3 H3 120.3
C3 C4 H4 120.3
C5 C4 C3 119.5(5)
C5 C4 H4 120.3
C4 C5 H5 118.9
C4 C5 C6 122.3(5)
C6 C5 H5 118.9
C1 C6 C19 128.3(5)
C5 C6 C1 117.9(5)
C5 C6 C19 113.7(5)
C8 C7 P1 120.0(4)
C12 C7 P1 121.4(4)
C12 C7 C8 118.4(5)
C7 C8 H8 119.3
C9 C8 C7 121.3(5)
C9 C8 H8 119.3
C8 C9 H9 120.3
C8 C9 C10 119.3(6)
C10 C9 H9 120.3
C9 C10 H10 119.8
C11 C10 C9 120.4(5)
C11 C10 H10 119.8
C10 C11 H11 120.2
C10 C11 C12 119.6(6)
C12 C11 H11 120.2
C7 C12 C11 121.0(6)
C7 C12 H12 119.5
C11 C12 H12 119.5
C14 C13 P1 123.1(4)
C14 C13 C18 118.8(5)
C18 C13 P1 118.1(4)
C13 C14 H14 119.8
C15 C14 C13 120.5(6)
C15 C14 H14 119.8
C14 C15 H15 119.9
C16 C15 C14 120.2(6)
C16 C15 H15 119.9
C15 C16 H16 120.0
C17 C16 C15 120.0(6)
C17 C16 H16 120.0
C16 C17 H17 119.7
C16 C17 C18 120.7(6)
C18 C17 H17 119.7
C13 C18 H18 120.1
C17 C18 C13 119.8(6)
C17 C18 H18 120.1
N1 C19 C6 131.5(5)
N1 C19 H19 114.3
C6 C19 H19 114.3
C21 C20 N1 119.5(5)
C38 C20 N1 120.1(5)
C38 C20 C21 120.4(5)
C20 C21 C22 120.9(5)
C35 C21 C20 118.5(5)
C35 C21 C22 120.4(5)
C21 C22 H22 106.6
C23 C22 C21 111.8(4)
C23 C22 H22 106.6
C29 C22 C21 112.7(5)
C29 C22 H22 106.6
C29 C22 C23 112.0(4)
C24 C23 C22 119.6(5)
C24 C23 C28 117.9(5)
C28 C23 C22 122.5(5)
C23 C24 H24 119.6
C25 C24 C23 120.7(6)
C25 C24 H24 119.6
C24 C25 H25 119.9
C26 C25 C24 120.2(6)
C26 C25 H25 119.9
C25 C26 H26 120.1
C27 C26 C25 119.9(6)
C27 C26 H26 120.1
C26 C27 H27 119.6
C26 C27 C28 120.7(6)
C28 C27 H27 119.6
C23 C28 H28 119.7
C27 C28 C23 120.6(6)
C27 C28 H28 119.7
C30 C29 C22 119.4(5)
C30 C29 C34 118.1(5)
C34 C29 C22 122.5(5)
C29 C30 H30 119.7
C29 C30 C31 120.7(5)
C31 C30 H30 119.7
C30 C31 H31 119.9
C32 C31 C30 120.3(6)
C32 C31 H31 119.9
C31 C32 H32 120.2
C31 C32 C33 119.7(5)
C33 C32 H32 120.2
C32 C33 H33 119.9
C32 C33 C34 120.2(5)
C34 C33 H33 119.9
C29 C34 H34 119.5
C33 C34 C29 121.1(5)
C33 C34 H34 119.5
C21 C35 H35 119.0
C36 C35 C21 122.0(5)
C36 C35 H35 119.0
C35 C36 C39 123.7(5)
C37 C36 C35 117.6(5)
C37 C36 C39 118.7(5)
C36 C37 H37 118.5
C36 C37 C38 123.0(5)
C38 C37 H37 118.5
C20 C38 C42 120.5(5)
C37 C38 C20 118.0(5)
C37 C38 C42 121.0(5)
C36 C39 H39 107.6
C36 C39 C41 109.5(4)
C40 C39 C36 113.8(5)
C40 C39 H39 107.6
C40 C39 C41 110.5(5)
C41 C39 H39 107.6
C39 C40 H40A 109.5
C39 C40 H40B 109.5
C39 C40 H40C 109.5
H40A C40 H40B 109.5
H40A C40 H40C 109.5
H40B C40 H40C 109.5
C39 C41 H41A 109.5
C39 C41 H41B 109.5
C39 C41 H41C 109.5
H41A C41 H41B 109.5
H41A C41 H41C 109.5
H41B C41 H41C 109.5
C38 C42 H42 107.0
C38 C42 C43 112.6(5)
C43 C42 H42 107.0
C49 C42 C38 110.0(4)
C49 C42 H42 107.0
C49 C42 C43 112.8(4)
C44 C43 C42 120.4(5)
C48 C43 C42 121.9(5)
C48 C43 C44 117.8(5)
C43 C44 H44 119.5
C45 C44 C43 121.0(5)
C45 C44 H44 119.5
C44 C45 H45 119.8
C46 C45 C44 120.5(6)
C46 C45 H45 119.8
C45 C46 H46 120.4
C47 C46 C45 119.1(6)
C47 C46 H46 120.4
C46 C47 H47 119.4
C46 C47 C48 121.1(5)
C48 C47 H47 119.4
C43 C48 H48 119.8
C47 C48 C43 120.5(6)
C47 C48 H48 119.8
C50 C49 C42 121.8(5)
C54 C49 C42 120.4(5)
C54 C49 C50 117.8(5)
C49 C50 H50 119.4
C51 C50 C49 121.2(6)
C51 C50 H50 119.4
C50 C51 H51 120.1
C50 C51 C52 119.9(6)
C52 C51 H51 120.1
C51 C52 H52 120.0
C53 C52 C51 120.0(6)
C53 C52 H52 120.0
C52 C53 H53 119.8
C52 C53 C54 120.5(6)
C54 C53 H53 119.8
C49 C54 H54 119.7
C53 C54 C49 120.6(5)
C53 C54 H54 119.7
Cl5 C55 Cl4 111.0(5)
Cl5 C55 H55A 109.4
Cl5 C55 H55B 109.4
Cl4 C55 H55A 109.4
Cl4 C55 H55B 109.4
H55A C55 H55B 108.0
Cl7 C56 H56A 109.2
Cl7 C56 H56B 109.2
Cl6 C56 Cl7 112.0(4)
Cl6 C56 H56A 109.2
Cl6 C56 H56B 109.2
H56A C56 H56B 107.9

loop_
_geom_bond_atom_site_label_1
_geom_bond_atom_site_label_2
_geom_bond_distance
N1 Cr1 2.124(4)
N1 C19 1.280(7)
N1 C20 1.453(7)
Cr1 Cl3 2.3136(16)
Cr1 Cl2 2.3048(15)
Cr1 Cl1 2.2985(16)
Cr1 P1 2.4370(18)
Cr1 O1W 2.019(4)
P1 C1 1.820(5)
P1 C7 1.816(5)
P1 C13 1.824(6)
Cl7 C56 1.743(7)
Cl6 C56 1.742(7)
Cl5 C55 1.703(8)
Cl4 C55 1.753(9)
O1W H1WA 0.8400
O1W H1WB 0.86(6)
C1 C2 1.374(8)
C1 C6 1.411(7)
C2 H2 0.9500
C2 C3 1.380(8)
C3 H3 0.9500
C3 C4 1.380(8)
C4 H4 0.9500
C4 C5 1.367(8)
C5 H5 0.9500
C5 C6 1.395(8)
C6 C19 1.456(8)
C7 C8 1.381(8)
C7 C12 1.373(8)
C8 H8 0.9500
C8 C9 1.378(8)
C9 H9 0.9500
C9 C10 1.379(9)
C10 H10 0.9500
C10 C11 1.367(9)
C11 H11 0.9500
C11 C12 1.390(8)
C12 H12 0.9500
C13 C14 1.382(8)
C13 C18 1.399(8)
C14 H14 0.9500
C14 C15 1.381(8)
C15 H15 0.9500
C15 C16 1.372(9)
C16 H16 0.9500
C16 C17 1.368(9)
C17 H17 0.9500
C17 C18 1.379(8)
C18 H18 0.9500
C19 H19 0.9500
C20 C21 1.402(7)
C20 C38 1.394(8)
C21 C22 1.525(7)
C21 C35 1.390(8)
C22 H22 1.0000
C22 C23 1.520(8)
C22 C29 1.514(8)
C23 C24 1.388(8)
C23 C28 1.400(8)
C24 H24 0.9500
C24 C25 1.384(9)
C25 H25 0.9500
C25 C26 1.375(9)
C26 H26 0.9500
C26 C27 1.363(9)
C27 H27 0.9500
C27 C28 1.374(8)
C28 H28 0.9500
C29 C30 1.384(8)
C29 C34 1.384(8)
C30 H30 0.9500
C30 C31 1.394(8)
C31 H31 0.9500
C31 C32 1.367(8)
C32 H32 0.9500
C32 C33 1.375(8)
C33 H33 0.9500
C33 C34 1.382(8)
C34 H34 0.9500
C35 H35 0.9500
C35 C36 1.380(8)
C36 C37 1.379(8)
C36 C39 1.519(8)
C37 H37 0.9500
C37 C38 1.384(8)
C38 C42 1.523(7)
C39 H39 1.0000
C39 C40 1.517(7)
C39 C41 1.531(8)
C40 H40A 0.9800
C40 H40B 0.9800
C40 H40C 0.9800
C41 H41A 0.9800
C41 H41B 0.9800
C41 H41C 0.9800
C42 H42 1.0000
C42 C43 1.533(8)
C42 C49 1.521(7)
C43 C44 1.388(8)
C43 C48 1.388(8)
C44 H44 0.9500
C44 C45 1.373(8)
C45 H45 0.9500
C45 C46 1.370(8)
C46 H46 0.9500
C46 C47 1.366(9)
C47 H47 0.9500
C47 C48 1.373(8)
C48 H48 0.9500
C49 C50 1.405(7)
C49 C54 1.392(8)
C50 H50 0.9500
C50 C51 1.370(8)
C51 H51 0.9500
C51 C52 1.381(9)
C52 H52 0.9500
C52 C53 1.375(9)
C53 H53 0.9500
C53 C54 1.381(8)
C54 H54 0.9500
C55 H55A 0.9900
C55 H55B 0.9900
C56 H56A 0.9900
C56 H56B 0.9900
